data_7037744
loop_
_publ_author_name
'Delgado Calvo, Fuencisla'
'Mirabello, Vincenzo'
'Caporali, Maria'
'Oberhauser, Werner'
'Raltchev, Kolio'
'Karaghiosoff, Konstantin'
'Peruzzini, Maurizio'

_publ_section_title
;
 A straightforward access to ruthenium-coordinated fluorophosphines from
 phosphorous oxyacids.
;
_journal_issue 5
_journal_name_full 'Dalton transactions (Cambridge, England : 2003)'
_journal_page_first 2284
_journal_page_last 2293
_journal_paper_doi 10.1039/c5dt04624f
_journal_volume 45
_journal_year 2016
_chemical_formula_moiety 'C16 H21 C12 O2 P Ru'
_chemical_formula_sum 'C16 H21 Cl2 O2 P Ru'
_chemical_formula_weight 448.27
_chemical_name_systematic
;
 ?
;
_space_group_IT_number 14
_symmetry_cell_setting monoclinic
_symmetry_space_group_name_Hall '-P 2yn'
_symmetry_space_group_name_H-M 'P 1 21/n 1'
_atom_sites_solution_hydrogens geom
_atom_sites_solution_primary direct
_atom_sites_solution_secondary difmap
_audit_creation_date 2015-07-28T18:41:39-00:00
_audit_creation_method 'WinGX routine CIF_UPDATE'
_audit_update_record
;
2015-07-29 deposited with the CCDC.
2015-12-22 downloaded from the CCDC.
;
_cell_angle_alpha 90
_cell_angle_beta 107.9620(10)
_cell_angle_gamma 90
_cell_formula_units_Z 4
_cell_length_a 12.4787(2)
_cell_length_b 11.36760(10)
_cell_length_c 13.2916(2)
_cell_measurement_temperature 150(2)
_cell_volume 1793.56(4)
_computing_molecular_graphics 'ORTEP-3 (Farrugia, 1997)'
_computing_structure_refinement 'SHELXL-97 (Sheldrick, 1997)'
_computing_structure_solution 'SIR-97(J. Appl. Cryst.,1993,32,115)'
_diffrn_ambient_temperature 150(2)
_diffrn_measured_fraction_theta_full 0.983
_diffrn_measured_fraction_theta_max 0.983
_diffrn_measurement_device_type OxfordDiffraction,XcaliburPX
_diffrn_radiation_monochromator graphite
_diffrn_radiation_wavelength 1.5418
_diffrn_reflns_av_unetI/netI 0.0481
_diffrn_reflns_limit_h_max 14
_diffrn_reflns_limit_h_min -15
_diffrn_reflns_limit_k_max 13
_diffrn_reflns_limit_k_min 0
_diffrn_reflns_limit_l_max 16
_diffrn_reflns_limit_l_min 0
_diffrn_reflns_number 3473
_diffrn_reflns_theta_full 72.06
_diffrn_reflns_theta_max 72.06
_diffrn_reflns_theta_min 5.23
_exptl_absorpt_coefficient_mu 10.687
_exptl_absorpt_correction_T_max 1.00
_exptl_absorpt_correction_T_min 0.80
_exptl_absorpt_correction_type empirical
_exptl_absorpt_process_details 'XABS2 (J. Appl. Cryst. 1995, 28, 53-56)'
_exptl_crystal_density_diffrn 1.66
_exptl_crystal_density_method 'not measured'
_exptl_crystal_description prism
_exptl_crystal_F_000 904
_exptl_crystal_size_max 0.20
_exptl_crystal_size_mid 0.20
_exptl_crystal_size_min 0.10
_refine_diff_density_max 0.987
_refine_diff_density_min -0.893
_refine_diff_density_rms 0.158
_refine_ls_extinction_method none
_refine_ls_goodness_of_fit_ref 1.043
_refine_ls_hydrogen_treatment mixed
_refine_ls_matrix_type full
_refine_ls_number_parameters 210
_refine_ls_number_reflns 3473
_refine_ls_number_restraints 0
_refine_ls_restrained_S_all 1.043
_refine_ls_R_factor_all 0.0485
_refine_ls_R_factor_gt 0.0429
_refine_ls_shift/su_max 0.001
_refine_ls_shift/su_mean 0
_refine_ls_structure_factor_coef Fsqd
_refine_ls_weighting_details 'calc w=1/[\s^2^(Fo^2^)+(0.0780P)^2^+2.2631P] where P=(Fo^2^+2Fc^2^)/3'
_refine_ls_weighting_scheme calc
_refine_ls_wR_factor_gt 0.1131
_refine_ls_wR_factor_ref 0.1178
_reflns_number_gt 3222
_reflns_number_total 3473
_reflns_threshold_expression >2sigma(I)
_cod_data_source_file c5dt04624f2.cif
_cod_data_source_block ru-150k
_cod_depositor_comments 'Adding full bibliography for 7037744--7037745.cif.'
_cod_original_sg_symbol_H-M P21/n
_cod_database_code 7037744

loop_
_symmetry_equiv_pos_as_xyz
'x, y, z'
'-x+1/2, y+1/2, -z+1/2'
'-x, -y, -z'
'x-1/2, -y-1/2, z-1/2'

loop_
_atom_site_label
_atom_site_type_symbol
_atom_site_fract_x
_atom_site_fract_y
_atom_site_fract_z
_atom_site_U_iso_or_equiv
_atom_site_adp_type
_atom_site_occupancy
_atom_site_symmetry_multiplicity
_atom_site_calc_flag
_atom_site_refinement_flags
Ru1 Ru 0.86255(2) 0.17481(2) 0.302927(19) 0.01838(14) Uani 1 1 d .
Cl1 Cl 0.88752(7) -0.02016(7) 0.23968(6) 0.0234(2) Uani 1 1 d .
Cl2 Cl 0.67443(7) 0.11634(7) 0.29966(7) 0.0258(2) Uani 1 1 d .
P1 P 0.77194(7) 0.22412(7) 0.12997(6) 0.0196(2) Uani 1 1 d .
O1 O 0.7218(2) 0.3535(2) 0.1137(2) 0.0250(5) Uani 1 1 d .
O2 O 0.6712(2) 0.1368(2) 0.0730(2) 0.0264(6) Uani 1 1 d .
C1 C 1.0343(3) 0.2472(4) 0.3312(3) 0.0297(8) Uani 1 1 d .
C2 C 0.9542(4) 0.3381(3) 0.3191(3) 0.0281(9) Uani 1 1 d .
H2 H 0.9481 0.3948 0.2672 0.036 Uiso 1 1 calc R
C3 C 0.8835(3) 0.3454(3) 0.3829(3) 0.0273(8) Uani 1 1 d .
H3 H 0.8324 0.407 0.3736 0.035 Uiso 1 1 calc R
C4 C 0.8898(3) 0.2581(3) 0.4623(3) 0.0255(8) Uani 1 1 d .
C5 C 0.9681(3) 0.1658(3) 0.4757(3) 0.0237(8) Uani 1 1 d .
H5 H 0.9741 0.1088 0.5273 0.031 Uiso 1 1 calc R
C6 C 1.0376(3) 0.1611(3) 0.4088(3) 0.0269(8) Uani 1 1 d .
H6 H 1.0876 0.0985 0.4165 0.035 Uiso 1 1 calc R
C7 C 1.1113(4) 0.2383(5) 0.2634(4) 0.0452(11) Uani 1 1 d .
H7A H 1.1801 0.2798 0.2969 0.059 Uiso 1 1 calc R
H7B H 1.075 0.2725 0.1954 0.059 Uiso 1 1 calc R
H7C H 1.1277 0.1571 0.2549 0.059 Uiso 1 1 calc R
C8 C 0.8110(4) 0.2682(4) 0.5290(3) 0.0328(9) Uani 1 1 d .
H8 H 0.7369 0.2925 0.4826 0.043 Uiso 1 1 calc R
C9 C 0.8566(4) 0.3669(5) 0.6114(4) 0.0452(11) Uani 1 1 d .
H9A H 0.9293 0.3449 0.6578 0.059 Uiso 1 1 calc R
H9B H 0.8056 0.3785 0.6518 0.059 Uiso 1 1 calc R
H9C H 0.863 0.4386 0.5755 0.059 Uiso 1 1 calc R
C10 C 0.7961(5) 0.1539(5) 0.5835(4) 0.0452(11) Uani 1 1 d .
H10A H 0.7745 0.092 0.532 0.059 Uiso 1 1 calc R
H10B H 0.7385 0.1642 0.6168 0.059 Uiso 1 1 calc R
H10C H 0.8657 0.1336 0.636 0.059 Uiso 1 1 calc R
C11 C 0.8486(3) 0.2258(3) 0.0355(3) 0.0223(7) Uani 1 1 d .
C12 C 0.8698(4) 0.1209(3) -0.0087(3) 0.0293(8) Uani 1 1 d .
H12 H 0.8429 0.0503 0.0094 0.035 Uiso 1 1 calc R
C13 C 0.9311(4) 0.1214(4) -0.0801(3) 0.0341(9) Uani 1 1 d .
H13 H 0.9444 0.0513 -0.1103 0.041 Uiso 1 1 calc R
C14 C 0.9726(4) 0.2264(4) -0.1064(3) 0.0357(9) Uani 1 1 d .
H14 H 1.0143 0.2268 -0.1536 0.043 Uiso 1 1 calc R
C15 C 0.9516(4) 0.3306(4) -0.0620(4) 0.0384(10) Uani 1 1 d .
H15 H 0.9794 0.4009 -0.0797 0.046 Uiso 1 1 calc R
C16 C 0.8896(4) 0.3313(3) 0.0083(3) 0.0303(9) Uani 1 1 d .
H16 H 0.8754 0.4019 0.0373 0.036 Uiso 1 1 calc R
HO2 H 0.644(5) 0.117(5) 0.113(4) 0.045(16) Uiso 1 1 d .
HO1 H 0.699(5) 0.364(6) 0.157(5) 0.051(18) Uiso 1 1 d .

loop_
_atom_site_aniso_label
_atom_site_aniso_U_11
_atom_site_aniso_U_22
_atom_site_aniso_U_33
_atom_site_aniso_U_23
_atom_site_aniso_U_13
_atom_site_aniso_U_12
Ru1 0.0194(2) 0.01797(19) 0.0176(2) 0.00096(8) 0.00532(14) 0.00026(8)
Cl1 0.0255(4) 0.0199(4) 0.0267(4) -0.0002(3) 0.0109(3) 0.0020(3)
Cl2 0.0219(4) 0.0296(4) 0.0285(4) -0.0037(3) 0.0117(4) -0.0014(3)
P1 0.0218(4) 0.0186(4) 0.0179(4) 0.0000(3) 0.0052(4) 0.0005(3)
O1 0.0306(14) 0.0229(12) 0.0208(13) -0.0015(10) 0.0069(12) 0.0046(11)
O2 0.0272(14) 0.0252(13) 0.0254(13) -0.0014(10) 0.0060(12) -0.0050(11)
C1 0.0196(17) 0.040(2) 0.0251(18) -0.0048(16) 0.0011(15) -0.0096(16)
C2 0.028(2) 0.0247(17) 0.026(2) 0.0033(14) 0.0004(17) -0.0085(14)
C3 0.029(2) 0.0196(15) 0.0256(19) -0.0069(14) -0.0028(16) 0.0033(14)
C4 0.0247(19) 0.0281(18) 0.0215(17) -0.0073(14) 0.0037(15) 0.0008(15)
C5 0.0227(19) 0.0274(18) 0.0192(18) 0.0007(12) 0.0041(15) 0.0010(13)
C6 0.0214(19) 0.0321(18) 0.0230(19) -0.0037(14) 0.0007(16) 0.0005(14)
C7 0.026(2) 0.074(3) 0.035(2) 0.001(2) 0.0099(19) -0.010(2)
C8 0.032(2) 0.043(2) 0.0244(19) -0.0063(16) 0.0096(16) 0.0052(17)
C9 0.049(3) 0.051(3) 0.038(2) -0.016(2) 0.017(2) 0.004(2)
C10 0.046(3) 0.059(3) 0.039(3) -0.003(2) 0.025(2) -0.004(2)
C11 0.0253(17) 0.0281(18) 0.0146(15) 0.0019(13) 0.0076(14) 0.0035(14)
C12 0.038(2) 0.0238(18) 0.0290(19) 0.0031(15) 0.0151(17) 0.0044(15)
C13 0.039(2) 0.037(2) 0.031(2) 0.0003(17) 0.0184(18) 0.0092(18)
C14 0.036(2) 0.047(2) 0.029(2) 0.0054(17) 0.0171(18) 0.0039(18)
C15 0.044(3) 0.040(2) 0.036(2) 0.0054(17) 0.019(2) -0.0071(18)
C16 0.038(2) 0.0230(19) 0.031(2) -0.0012(14) 0.0117(19) -0.0022(15)

loop_
_atom_type_symbol
_atom_type_description
_atom_type_scat_dispersion_real
_atom_type_scat_dispersion_imag
_atom_type_scat_source
C C 0.0181 0.0091 'International Tables Vol C Tables 4.2.6.8 and 6.1.1.4'
H H 0 0 'International Tables Vol C Tables 4.2.6.8 and 6.1.1.4'
O O 0.0492 0.0322 'International Tables Vol C Tables 4.2.6.8 and 6.1.1.4'
P P 0.2955 0.4335 'International Tables Vol C Tables 4.2.6.8 and 6.1.1.4'
Cl Cl 0.3639 0.7018 'International Tables Vol C Tables 4.2.6.8 and 6.1.1.4'
Ru Ru 0.0552 3.296 'International Tables Vol C Tables 4.2.6.8 and 6.1.1.4'

loop_
_geom_angle_atom_site_label_1
_geom_angle_atom_site_label_2
_geom_angle_atom_site_label_3
_geom_angle
C2 Ru1 C3 37.63(16)
C2 Ru1 C6 66.89(15)
C3 Ru1 C6 78.85(14)
C2 Ru1 C1 37.65(16)
C3 Ru1 C1 67.91(15)
C6 Ru1 C1 37.24(14)
C2 Ru1 C4 67.77(15)
C3 Ru1 C4 37.66(14)
C6 Ru1 C4 66.23(14)
C1 Ru1 C4 79.99(14)
C2 Ru1 C5 79.26(14)
C3 Ru1 C5 66.64(13)
C6 Ru1 C5 36.99(14)
C1 Ru1 C5 67.44(14)
C4 Ru1 C5 36.28(13)
C2 Ru1 P1 88.39(11)
C3 Ru1 P1 102.60(10)
C6 Ru1 P1 137.71(11)
C1 Ru1 P1 103.36(10)
C4 Ru1 P1 136.47(10)
C5 Ru1 P1 167.58(9)
C2 Ru1 Cl1 134.49(12)
C3 Ru1 Cl1 165.88(11)
C6 Ru1 Cl1 87.06(10)
C1 Ru1 Cl1 100.21(11)
C4 Ru1 Cl1 135.52(10)
C5 Ru1 Cl1 102.30(9)
P1 Ru1 Cl1 87.26(3)
C2 Ru1 Cl2 135.87(12)
C3 Ru1 Cl2 102.80(11)
C6 Ru1 Cl2 138.84(11)
C1 Ru1 Cl2 169.65(11)
C4 Ru1 Cl2 89.82(10)
C5 Ru1 Cl2 105.18(10)
P1 Ru1 Cl2 82.76(3)
Cl1 Ru1 Cl2 88.31(3)
O1 P1 O2 106.95(15)
O1 P1 C11 99.66(16)
O2 P1 C11 100.70(16)
O1 P1 Ru1 114.47(11)
O2 P1 Ru1 113.30(11)
C11 P1 Ru1 119.86(12)
P1 O1 HO1 106(5)
P1 O2 HO2 109(4)
C2 C1 C6 116.8(4)
C2 C1 C7 122.6(4)
C6 C1 C7 120.6(4)
C2 C1 Ru1 68.8(2)
C6 C1 Ru1 71.1(2)
C7 C1 Ru1 129.3(3)
C3 C2 C1 122.0(4)
C3 C2 Ru1 72.4(2)
C1 C2 Ru1 73.5(2)
C3 C2 H2 119
C1 C2 H2 119
Ru1 C2 H2 127.1
C2 C3 C4 120.2(3)
C2 C3 Ru1 69.9(2)
C4 C3 Ru1 73.5(2)
C2 C3 H3 119.9
C4 C3 H3 119.9
Ru1 C3 H3 129
C5 C4 C3 119.2(3)
C5 C4 C8 122.1(3)
C3 C4 C8 118.7(3)
C5 C4 Ru1 72.7(2)
C3 C4 Ru1 68.8(2)
C8 C4 Ru1 130.1(3)
C4 C5 C6 118.9(3)
C4 C5 Ru1 71.1(2)
C6 C5 Ru1 69.2(2)
C4 C5 H5 120.6
C6 C5 H5 120.6
Ru1 C5 H5 131.9
C1 C6 C5 122.9(4)
C1 C6 Ru1 71.7(2)
C5 C6 Ru1 73.8(2)
C1 C6 H6 118.5
C5 C6 H6 118.5
Ru1 C6 H6 128.4
C1 C7 H7A 109.5
C1 C7 H7B 109.5
H7A C7 H7B 109.5
C1 C7 H7C 109.5
H7A C7 H7C 109.5
H7B C7 H7C 109.5
C4 C8 C10 114.2(3)
C4 C8 C9 107.7(4)
C10 C8 C9 110.7(4)
C4 C8 H8 108
C10 C8 H8 108
C9 C8 H8 108
C8 C9 H9A 109.5
C8 C9 H9B 109.5
H9A C9 H9B 109.5
C8 C9 H9C 109.5
H9A C9 H9C 109.5
H9B C9 H9C 109.5
C8 C10 H10A 109.5
C8 C10 H10B 109.5
H10A C10 H10B 109.5
C8 C10 H10C 109.5
H10A C10 H10C 109.5
H10B C10 H10C 109.5
C12 C11 C16 119.6(3)
C12 C11 P1 119.9(3)
C16 C11 P1 120.5(3)
C11 C12 C13 120.1(4)
C11 C12 H12 119.9
C13 C12 H12 119.9
C14 C13 C12 120.1(4)
C14 C13 H13 119.9
C12 C13 H13 119.9
C15 C14 C13 119.7(4)
C15 C14 H14 120.2
C13 C14 H14 120.2
C14 C15 C16 120.8(4)
C14 C15 H15 119.6
C16 C15 H15 119.6
C15 C16 C11 119.7(4)
C15 C16 H16 120.1
C11 C16 H16 120.1

loop_
_geom_bond_atom_site_label_1
_geom_bond_atom_site_label_2
_geom_bond_distance
Ru1 C2 2.155(4)
Ru1 C3 2.188(3)
Ru1 C6 2.210(4)
Ru1 C1 2.217(4)
Ru1 C4 2.249(4)
Ru1 C5 2.270(4)
Ru1 P1 2.2966(8)
Ru1 Cl1 2.4243(8)
Ru1 Cl2 2.4272(8)
P1 O1 1.587(3)
P1 O2 1.598(3)
P1 C11 1.797(4)
O1 HO1 0.73(6)
O2 HO2 0.75(6)
C1 C2 1.412(6)
C1 C6 1.414(6)
C1 C7 1.510(6)
C2 C3 1.401(6)
C2 H2 0.93
C3 C4 1.433(5)
C3 H3 0.93
C4 C5 1.407(5)
C4 C8 1.518(5)
C5 C6 1.422(6)
C5 H5 0.93
C6 H6 0.93
C7 H7A 0.96
C7 H7B 0.96
C7 H7C 0.96
C8 C10 1.526(7)
C8 C9 1.548(6)
C8 H8 0.98
C9 H9A 0.96
C9 H9B 0.96
C9 H9C 0.96
C10 H10A 0.96
C10 H10B 0.96
C10 H10C 0.96
C11 C12 1.391(5)
C11 C16 1.396(5)
C12 C13 1.391(5)
C12 H12 0.93
C13 C14 1.388(6)
C13 H13 0.93
C14 C15 1.383(6)
C14 H14 0.93
C15 C16 1.386(6)
C15 H15 0.93
C16 H16 0.93
